data_7232357
loop_
_publ_author_name
'Gan, Xuecheng'
'Tang, Zheng'
'Zhang, Wenjun'
'Xu, Cong'
'Sun, Xiaofan'
'Gao, Zhangran'
'Wu, Yizhang'
'Cai, Hong-Ling'
'Wu, X. S.'

_publ_section_title
;
 Molecular ferroelectric pyridin-2-ylmethanaminium perchlorate with phase
 transition induced by disorder of perchlorate
;
_journal_issue 10
_journal_name_full 'RSC Advances'
_journal_page_first 5470
_journal_paper_doi 10.1039/C8RA10031D
_journal_volume 9
_journal_year 2019
_chemical_formula_moiety '2(Cl O4), C6 H10 N2'
_chemical_formula_sum 'C6 H10 Cl2 N2 O8'
_chemical_formula_weight 309.06
_chemical_name_systematic
;
 ? 
;
_space_group_crystal_system monoclinic
_space_group_IT_number 14
_space_group_name_Hall '-P 2ybc'
_space_group_name_H-M_alt 'P 1 21/c 1'
_symmetry_space_group_name_Hall '-P 2ybc'
_symmetry_space_group_name_H-M 'P 1 21/c 1'
_atom_sites_solution_hydrogens geom
_atom_sites_solution_primary direct
_audit_creation_date 2018-09-27
_audit_creation_method
;
Olex2 1.2
(compiled 2018.05.29 svn.r3508 for OlexSys, GUI svn.r5506)
;
_audit_update_record
;
2018-10-12 deposited with the CCDC.
2019-01-22 downloaded from the CCDC.
;
_cell_angle_alpha 90
_cell_angle_beta 92.470(9)
_cell_angle_gamma 90
_cell_formula_units_Z 8
_cell_length_a 11.868(7)
_cell_length_b 15.208(9)
_cell_length_c 13.240(8)
_cell_measurement_temperature 293(2)
_cell_volume 2387(2)
_computing_molecular_graphics 'Olex2 (Dolomanov et al., 2009)'
_computing_publication_material 'Olex2 (Dolomanov et al., 2009)'
_computing_structure_refinement 'ShelXL (Sheldrick, 2015)'
_computing_structure_solution 'ShelXS (Sheldrick, 2008)'
_diffrn_ambient_temperature 293.15
_diffrn_measured_fraction_theta_full 0.995
_diffrn_measured_fraction_theta_max 0.994
_diffrn_measurement_device_type 'Bruker P4'
_diffrn_measurement_method '\w scans'
_diffrn_radiation_monochromator graphite
_diffrn_radiation_type MoK\a
_diffrn_radiation_wavelength 0.71073
_diffrn_reflns_av_R_equivalents 0.0401
_diffrn_reflns_av_unetI/netI 0.0542
_diffrn_reflns_Laue_measured_fraction_full 0.995
_diffrn_reflns_Laue_measured_fraction_max 0.994
_diffrn_reflns_limit_h_max 14
_diffrn_reflns_limit_h_min -15
_diffrn_reflns_limit_k_max 17
_diffrn_reflns_limit_k_min -19
_diffrn_reflns_limit_l_max 17
_diffrn_reflns_limit_l_min -16
_diffrn_reflns_number 17113
_diffrn_reflns_point_group_measured_fraction_full 0.995
_diffrn_reflns_point_group_measured_fraction_max 0.994
_diffrn_reflns_theta_full 25.242
_diffrn_reflns_theta_max 27.393
_diffrn_reflns_theta_min 1.718
_exptl_absorpt_coefficient_mu 0.580
_exptl_absorpt_correction_type none
_exptl_crystal_density_diffrn 1.720
_exptl_crystal_density_method 'not measured'
_exptl_crystal_F_000 1264
_refine_diff_density_max 0.735
_refine_diff_density_min -0.490
_refine_diff_density_rms 0.108
_refine_ls_extinction_method none
_refine_ls_goodness_of_fit_ref 1.115
_refine_ls_hydrogen_treatment constr
_refine_ls_matrix_type full
_refine_ls_number_parameters 392
_refine_ls_number_reflns 5393
_refine_ls_number_restraints 7
_refine_ls_restrained_S_all 1.129
_refine_ls_R_factor_all 0.0902
_refine_ls_R_factor_gt 0.0631
_refine_ls_shift/su_max 0.000
_refine_ls_shift/su_mean 0.000
_refine_ls_structure_factor_coef Fsqd
_refine_ls_weighting_details
;
 w=1/[\s^2^(Fo^2^)+(0.1000P)^2^]
 where P=(Fo^2^+2Fc^2^)/3
;
_refine_ls_weighting_scheme calc
_refine_ls_wR_factor_gt 0.1731
_refine_ls_wR_factor_ref 0.2007
_reflns_Friedel_coverage 0.000
_reflns_number_gt 3894
_reflns_number_total 5393
_reflns_threshold_expression 'I > 2\s(I)'
_cod_data_source_file c8ra10031d2.cif
_cod_data_source_block 1
_cod_database_code 7232357
_shelxl_version_number 2013-2
_shelx_space_group_comment
;
The symmetry employed for this shelxl refinement is uniquely defined
by the following loop, which should always be used as a source of
symmetry information in preference to the above space-group names.
They are only intended as comments.
;
_olex2_refinement_description
;
1. Fixed Uiso
 At 1.2 times of:
  All C(H) groups, All C(H,H) groups, All N(H) groups, All N(H,H,H) groups
2. Restrained distances
 Cl4-O0AA \\sim Cl4-O0AB
 with sigma of 0.02
 Cl4-O4 \\sim Cl4-O4A
 with sigma of 0.02
 Cl4-O2AA \\sim Cl4-O2AB
 with sigma of 0.02
 Cl3-O3 \\sim Cl3-O3A
 with sigma of 0.02
 Cl3-O5 \\sim Cl3-O5A
 with sigma of 0.02
 Cl3-O6 \\sim Cl3-O6A
 with sigma of 0.02
 Cl3-O1AA \\sim Cl3-O1AB
 with sigma of 0.02
3. Others
 Sof(O4A)=Sof(O0AB)=Sof(O2AB)=1-FVAR(1)
 Sof(O0AA)=Sof(O4)=Sof(O2AA)=FVAR(1)
 Sof(O1AB)=Sof(O3A)=Sof(O6A)=Sof(O5A)=1-FVAR(2)
 Sof(O3)=Sof(O5)=Sof(O6)=Sof(O1AA)=FVAR(2)
4.a Secondary CH2 refined with riding coordinates:
 C1(H1A,H1B), C6(H6A,H6B)
4.b Aromatic/amide H refined with riding coordinates:
 N4(H4), N9(H9), C14(H14), C16(H16), C17(H17), C19(H19), C20(H20), C23(H23),
 C24(H24), C26(H26)
4.c Idealised Me refined as rotating group:
 N3(H3A,H3B,H3C), N5(H5A,H5B,H5C)
;
_olex2_submission_special_instructions 'No special instructions were received'

loop_
_space_group_symop_operation_xyz
'x, y, z'
'-x, y+1/2, -z+1/2'
'-x, -y, -z'
'x, -y-1/2, z-1/2'

loop_
_atom_site_label
_atom_site_type_symbol
_atom_site_fract_x
_atom_site_fract_y
_atom_site_fract_z
_atom_site_U_iso_or_equiv
_atom_site_adp_type
_atom_site_occupancy
_atom_site_site_symmetry_order
_atom_site_calc_flag
_atom_site_refinement_flags_posn
_atom_site_refinement_flags_occupancy
_atom_site_disorder_assembly
_atom_site_disorder_group
Cl1 Cl 0.32642(6) 0.11421(5) 0.60804(6) 0.0364(2) Uani 1 1 d . . . .
Cl2 Cl 0.57840(8) 0.12966(5) 0.24944(6) 0.0445(3) Uani 1 1 d . . . .
Cl3 Cl 0.15986(9) 0.12903(7) 0.28667(8) 0.0648(3) Uani 1 1 d D . . .
O2 O 0.3894(2) 0.11572(16) 0.70401(18) 0.0506(6) Uani 1 1 d . . . .
O10 O 0.3890(2) 0.0619(2) 0.5390(2) 0.0664(8) Uani 1 1 d . . . .
O11 O 0.5325(3) 0.11996(16) 0.3475(2) 0.0623(8) Uani 1 1 d . . . .
O12 O 0.2187(2) 0.0746(2) 0.6203(2) 0.0722(9) Uani 1 1 d . . . .
O15 O 0.5397(3) 0.0591(2) 0.1857(2) 0.0823(10) Uani 1 1 d . . . .
O18 O 0.5444(4) 0.2119(2) 0.2089(3) 0.1084(15) Uani 1 1 d . . . .
O21 O 0.6984(3) 0.1263(2) 0.2558(3) 0.1003(13) Uani 1 1 d . . . .
O22 O 0.3142(3) 0.20042(19) 0.5695(3) 0.0919(11) Uani 1 1 d . . . .
Cl4 Cl 0.70415(8) 0.14437(7) 0.92991(7) 0.0546(3) Uani 1 1 d D . . .
C1 C 0.3747(3) 0.1271(2) 0.9453(3) 0.0422(8) Uani 1 1 d . . . .
H1A H 0.3887 0.1335 1.0176 0.051 Uiso 1 1 calc R . . .
H1B H 0.4225 0.0802 0.9221 0.051 Uiso 1 1 calc R . . .
N3 N 0.6195(2) 0.03589(17) 0.6523(2) 0.0452(7) Uani 1 1 d . . . .
H3A H 0.6606 -0.0086 0.6303 0.054 Uiso 1 1 calc GR . . .
H3B H 0.5468 0.0215 0.6476 0.054 Uiso 1 1 calc GR . . .
H3C H 0.6396 0.0472 0.7165 0.054 Uiso 1 1 calc GR . . .
N4 N 0.2279(2) 0.04113(18) 0.8555(2) 0.0444(7) Uani 1 1 d . . . .
H4 H 0.2826 0.0159 0.8262 0.053 Uiso 1 1 calc R . . .
N5 N 0.4038(2) 0.21076(18) 0.8938(2) 0.0463(7) Uani 1 1 d . . . .
H5A H 0.3944 0.2041 0.8272 0.056 Uiso 1 1 calc GR . . .
H5B H 0.4753 0.2246 0.9094 0.056 Uiso 1 1 calc GR . . .
H5C H 0.3590 0.2536 0.9142 0.056 Uiso 1 1 calc GR . . .
C6 C 0.6390(3) 0.1154(2) 0.5896(3) 0.0432(8) Uani 1 1 d . . . .
H6A H 0.5963 0.1643 0.6153 0.052 Uiso 1 1 calc R . . .
H6B H 0.6123 0.1043 0.5205 0.052 Uiso 1 1 calc R . . .
C7 C 0.7614(3) 0.13928(19) 0.5909(2) 0.0342(6) Uani 1 1 d . . . .
C8 C 0.2525(3) 0.1031(2) 0.9237(2) 0.0364(7) Uani 1 1 d . . . .
N9 N 0.7969(3) 0.1997(2) 0.6589(2) 0.0643(9) Uani 1 1 d . . . .
H9 H 0.7474 0.2227 0.6964 0.077 Uiso 1 1 calc R . . .
C14 C 0.1224(3) 0.0160(3) 0.8300(3) 0.0584(10) Uani 1 1 d . . . .
H14 H 0.1101 -0.0280 0.7821 0.070 Uiso 1 1 calc R . . .
C16 C 0.9804(4) 0.1902(3) 0.6175(4) 0.0709(12) Uani 1 1 d . . . .
H16 H 1.0556 0.2054 0.6300 0.085 Uiso 1 1 calc R . . .
C17 C 0.0551(4) 0.1183(3) 0.9442(5) 0.0890(18) Uani 1 1 d . . . .
H17 H -0.0048 0.1458 0.9745 0.107 Uiso 1 1 calc R . . .
C19 C 0.0343(3) 0.0537(3) 0.8729(4) 0.0668(12) Uani 1 1 d . . . .
H19 H -0.0391 0.0367 0.8550 0.080 Uiso 1 1 calc R . . .
C20 C 0.1643(3) 0.1423(3) 0.9708(4) 0.0732(14) Uani 1 1 d . . . .
H20 H 0.1784 0.1847 1.0203 0.088 Uiso 1 1 calc R . . .
C23 C 0.9038(4) 0.2269(4) 0.6728(4) 0.0907(17) Uani 1 1 d . . . .
H23 H 0.9232 0.2703 0.7199 0.109 Uiso 1 1 calc R . . .
C24 C 0.9547(5) 0.1311(3) 0.5431(5) 0.0927(18) Uani 1 1 d . . . .
H24 H 1.0101 0.1081 0.5031 0.111 Uiso 1 1 calc R . . .
C26 C 0.8355(5) 0.1048(3) 0.5284(4) 0.0840(16) Uani 1 1 d . . . .
H26 H 0.8126 0.0657 0.4775 0.101 Uiso 1 1 calc R . . .
O1 O 0.6349(2) 0.2071(2) 0.9761(2) 0.0777(9) Uani 1 1 d . . . .
O0AA O 0.6411(5) 0.1239(4) 0.8389(4) 0.087(3) Uani 0.588(8) 1 d D P A 1
O3 O 0.2249(6) 0.1215(5) 0.3745(5) 0.089(2) Uani 0.637(9) 1 d D P B 1
O4 O 0.7989(4) 0.2003(5) 0.8979(6) 0.094(3) Uani 0.588(8) 1 d D P A 1
O5 O 0.2007(7) 0.0630(6) 0.2189(6) 0.155(4) Uani 0.637(9) 1 d D P B 1
O6 O 0.0456(5) 0.1229(4) 0.2924(8) 0.110(3) Uani 0.637(9) 1 d D P B 1
O1AA O 0.1908(7) 0.2160(5) 0.2557(8) 0.148(4) Uani 0.637(9) 1 d D P B 1
O2AA O 0.7429(13) 0.0760(7) 0.9823(10) 0.171(7) Uani 0.588(8) 1 d D P A 1
O4A O 0.7558(19) 0.1470(13) 0.8412(9) 0.215(11) Uani 0.412(8) 1 d D P A 2
O0AB O 0.6344(8) 0.0603(5) 0.9480(11) 0.120(5) Uani 0.412(8) 1 d D P A 2
O2AB O 0.7871(8) 0.1250(8) 1.0071(9) 0.089(4) Uani 0.412(8) 1 d D P A 2
O1AB O 0.2721(10) 0.1395(12) 0.290(2) 0.209(12) Uani 0.363(9) 1 d D P B 2
O3A O 0.1038(15) 0.1292(7) 0.1981(9) 0.123(7) Uani 0.363(9) 1 d D P B 2
O6A O 0.1481(14) 0.0510(10) 0.3430(13) 0.171(10) Uani 0.363(9) 1 d D P B 2
O5A O 0.083(3) 0.1817(19) 0.3433(13) 0.260(17) Uani 0.363(9) 1 d D P B 2

loop_
_atom_site_aniso_label
_atom_site_aniso_U_11
_atom_site_aniso_U_22
_atom_site_aniso_U_33
_atom_site_aniso_U_23
_atom_site_aniso_U_13
_atom_site_aniso_U_12
Cl1 0.0358(4) 0.0371(4) 0.0364(4) 0.0035(3) 0.0031(3) 0.0032(3)
Cl2 0.0570(5) 0.0303(4) 0.0473(5) 0.0007(3) 0.0169(4) 0.0000(3)
Cl3 0.0582(6) 0.0711(7) 0.0630(6) -0.0014(5) -0.0218(5) 0.0088(5)
O2 0.0495(15) 0.0639(17) 0.0381(13) -0.0019(11) -0.0027(11) -0.0038(11)
O10 0.0531(16) 0.092(2) 0.0544(16) -0.0275(15) 0.0020(12) 0.0216(14)
O11 0.081(2) 0.0608(18) 0.0469(15) 0.0028(12) 0.0217(14) -0.0082(13)
O12 0.0398(14) 0.117(3) 0.0598(17) -0.0040(16) 0.0051(12) -0.0195(15)
O15 0.117(3) 0.063(2) 0.0675(19) -0.0268(15) 0.0135(18) -0.0202(18)
O18 0.182(4) 0.0482(19) 0.100(3) 0.0361(18) 0.057(3) 0.037(2)
O21 0.054(2) 0.133(4) 0.116(3) -0.022(2) 0.026(2) -0.0054(18)
O22 0.142(3) 0.0460(18) 0.087(2) 0.0232(16) -0.007(2) 0.0171(18)
Cl4 0.0463(5) 0.0710(7) 0.0463(5) -0.0085(4) -0.0015(4) 0.0111(4)
C1 0.0364(17) 0.044(2) 0.0459(18) -0.0027(14) -0.0001(14) -0.0002(13)
N3 0.0356(14) 0.0407(16) 0.0598(18) 0.0060(13) 0.0082(12) -0.0038(11)
N4 0.0420(15) 0.0457(16) 0.0464(16) -0.0107(12) 0.0128(12) -0.0070(12)
N5 0.0394(15) 0.0484(17) 0.0513(16) -0.0088(13) 0.0042(12) -0.0110(12)
C6 0.0375(18) 0.0436(19) 0.048(2) 0.0042(14) -0.0005(15) -0.0003(13)
C7 0.0347(16) 0.0312(15) 0.0369(15) 0.0005(12) 0.0024(12) -0.0016(12)
C8 0.0378(17) 0.0330(16) 0.0386(16) -0.0002(12) 0.0039(13) -0.0031(12)
N9 0.061(2) 0.071(2) 0.061(2) -0.0190(17) 0.0042(16) -0.0223(17)
C14 0.057(2) 0.065(3) 0.053(2) -0.0126(19) 0.0040(18) -0.0224(19)
C16 0.049(2) 0.075(3) 0.088(3) 0.009(3) 0.006(2) -0.006(2)
C17 0.041(2) 0.081(3) 0.148(5) -0.045(3) 0.029(3) -0.006(2)
C19 0.041(2) 0.069(3) 0.090(3) -0.002(2) -0.002(2) -0.0165(19)
C20 0.042(2) 0.074(3) 0.105(4) -0.047(3) 0.024(2) -0.0136(19)
C23 0.062(3) 0.114(4) 0.095(4) -0.017(3) 0.000(3) -0.033(3)
C24 0.058(3) 0.098(4) 0.125(5) -0.008(3) 0.037(3) 0.020(3)
C26 0.085(4) 0.073(3) 0.099(4) -0.031(3) 0.051(3) -0.008(3)
O1 0.0577(17) 0.079(2) 0.095(2) -0.0383(17) -0.0043(16) 0.0128(15)
O0AA 0.061(4) 0.140(6) 0.060(4) -0.061(4) 0.002(3) -0.004(3)
O3 0.093(5) 0.100(5) 0.071(4) -0.009(3) -0.036(3) 0.015(4)
O4 0.046(3) 0.145(6) 0.092(5) -0.029(4) 0.027(3) -0.025(3)
O5 0.128(6) 0.215(10) 0.118(6) -0.110(6) -0.043(5) 0.066(6)
O6 0.050(3) 0.106(6) 0.173(10) -0.021(5) -0.010(4) -0.001(3)
O1AA 0.130(6) 0.095(5) 0.216(10) 0.058(6) -0.013(6) -0.014(5)
O2AA 0.245(18) 0.108(9) 0.160(11) 0.076(8) 0.028(11) 0.086(10)
O4A 0.30(2) 0.30(2) 0.052(7) 0.062(9) 0.101(11) 0.163(19)
O0AB 0.075(6) 0.050(5) 0.233(15) -0.012(7) 0.002(7) -0.006(4)
O2AB 0.052(5) 0.133(11) 0.079(6) 0.014(7) -0.018(4) 0.029(6)
O1AB 0.060(9) 0.20(2) 0.36(4) 0.07(2) -0.010(14) -0.029(9)
O3A 0.208(17) 0.077(8) 0.077(8) -0.001(5) -0.067(10) 0.004(8)
O6A 0.167(14) 0.163(15) 0.189(17) 0.138(14) 0.072(13) 0.049(12)
O5A 0.37(4) 0.30(3) 0.108(13) -0.001(17) 0.021(18) 0.21(3)

loop_
_atom_type_symbol
_atom_type_description
_atom_type_scat_dispersion_real
_atom_type_scat_dispersion_imag
_atom_type_scat_source
C C 0.0033 0.0016 'International Tables Vol C Tables 4.2.6.8 and 6.1.1.4'
H H 0.0000 0.0000 'International Tables Vol C Tables 4.2.6.8 and 6.1.1.4'
Cl Cl 0.1484 0.1585 'International Tables Vol C Tables 4.2.6.8 and 6.1.1.4'
N N 0.0061 0.0033 'International Tables Vol C Tables 4.2.6.8 and 6.1.1.4'
O O 0.0106 0.0060 'International Tables Vol C Tables 4.2.6.8 and 6.1.1.4'

loop_
_geom_angle_atom_site_label_1
_geom_angle_atom_site_label_2
_geom_angle_atom_site_label_3
_geom_angle
O10 Cl1 O2 107.77(16)
O12 Cl1 O2 109.78(17)
O12 Cl1 O10 109.07(18)
O22 Cl1 O2 110.11(19)
O22 Cl1 O10 109.3(2)
O22 Cl1 O12 110.7(2)
O15 Cl2 O11 109.39(17)
O18 Cl2 O11 108.72(17)
O18 Cl2 O15 111.1(3)
O18 Cl2 O21 108.8(2)
O21 Cl2 O11 111.1(2)
O21 Cl2 O15 107.6(2)
O3 Cl3 O5 106.1(4)
O3 Cl3 O1AA 100.2(5)
O6 Cl3 O3 118.1(6)
O6 Cl3 O5 110.3(5)
O6 Cl3 O1AA 110.2(5)
O1AA Cl3 O5 111.5(6)
O1AB Cl3 O6A 101.8(11)
O1AB Cl3 O5A 124.3(18)
O3A Cl3 O1AB 119.3(15)
O3A Cl3 O6A 114.4(11)
O3A Cl3 O5A 99.0(11)
O6A Cl3 O5A 96.5(14)
O1 Cl4 O0AA 102.6(3)
O1 Cl4 O4 101.4(3)
O1 Cl4 O0AB 99.6(4)
O1 Cl4 O2AB 103.1(5)
O0AA Cl4 O4 105.1(4)
O2AA Cl4 O1 120.0(6)
O2AA Cl4 O0AA 115.5(7)
O2AA Cl4 O4 110.5(8)
O4A Cl4 O1 130.6(7)
O4A Cl4 O0AB 115.1(11)
O4A Cl4 O2AB 107.8(10)
O2AB Cl4 O0AB 94.4(6)
N5 C1 C8 111.0(3)
C8 N4 C14 123.2(3)
N3 C6 C7 111.4(3)
N9 C7 C6 116.8(3)
C26 C7 C6 124.0(4)
C26 C7 N9 119.2(4)
N4 C8 C1 118.7(3)
N4 C8 C20 117.8(3)
C20 C8 C1 123.5(3)
C23 N9 C7 124.9(4)
N4 C14 C19 120.7(4)
C23 C16 C24 123.0(5)
C19 C17 C20 120.2(4)
C14 C19 C17 118.4(4)
C8 C20 C17 119.7(4)
C16 C23 N9 117.7(5)
C16 C24 C26 117.4(4)
C7 C26 C24 117.6(5)

loop_
_geom_bond_atom_site_label_1
_geom_bond_atom_site_label_2
_geom_bond_distance
Cl1 O2 1.446(3)
Cl1 O10 1.442(2)
Cl1 O12 1.429(3)
Cl1 O22 1.412(3)
Cl2 O11 1.437(3)
Cl2 O15 1.429(3)
Cl2 O18 1.413(3)
Cl2 O21 1.424(4)
Cl3 O3 1.372(5)
Cl3 O5 1.444(6)
Cl3 O6 1.365(6)
Cl3 O1AA 1.437(6)
Cl3 O1AB 1.340(12)
Cl3 O3A 1.324(9)
Cl3 O6A 1.411(10)
Cl3 O5A 1.444(13)
Cl4 O1 1.415(3)
Cl4 O0AA 1.425(5)
Cl4 O4 1.487(6)
Cl4 O2AA 1.321(7)
Cl4 O4A 1.348(9)
Cl4 O0AB 1.547(8)
Cl4 O2AB 1.419(8)
C1 N5 1.491(4)
C1 C8 1.511(4)
N3 C6 1.490(4)
N4 C8 1.329(4)
N4 C14 1.338(4)
C6 C7 1.496(4)
C7 N9 1.341(4)
C7 C26 1.341(5)
C8 C20 1.376(5)
N9 C23 1.339(5)
C14 C19 1.340(6)
C16 C23 1.315(7)
C16 C24 1.358(7)
C17 C19 1.377(6)
C17 C20 1.378(6)
C24 C26 1.475(8)
